data_7201472
loop_
_publ_author_name
'Gu, Zhi-Guo'
'Sevov, Slavi C.'

_publ_section_title
;
 Syntheses, structures, and magnetic properties of heterometallic
 coordination polymers with carboxyphosphonate linkers
;
_journal_issue 44
_journal_name_full 'Journal of Materials Chemistry'
_journal_page_first 8442
_journal_paper_doi 10.1039/b915459k
_journal_volume 19
_journal_year 2009
_chemical_formula_sum 'C10 H32 Cu2 Mn2 N2 O24 P2'
_chemical_formula_weight 863.28
_chemical_name_systematic
;
?
;
_space_group_IT_number 14
_symmetry_cell_setting monoclinic
_symmetry_space_group_name_Hall '-P 2yn'
_symmetry_space_group_name_H-M 'P 1 21/n 1'
_atom_sites_solution_hydrogens geom
_atom_sites_solution_primary direct
_atom_sites_solution_secondary difmap
_audit_creation_method SHELXL-97
_cell_angle_alpha 90.00
_cell_angle_beta 95.402(2)
_cell_angle_gamma 90.00
_cell_formula_units_Z 4
_cell_length_a 10.1336(5)
_cell_length_b 16.7572(8)
_cell_length_c 16.2070(8)
_cell_measurement_reflns_used 9908
_cell_measurement_temperature 100(2)
_cell_measurement_theta_max 28.38
_cell_measurement_theta_min 2.35
_cell_volume 2739.9(2)
_computing_cell_refinement SMART
_computing_data_collection 'SMART (Bruker, 2000)'
_computing_data_reduction 'SAINT (Bruker, 2000)'
_computing_molecular_graphics SHELXTL
_computing_publication_material SHELXTL
_computing_structure_refinement 'SHELXL-97 (Sheldrick, 1997)'
_computing_structure_solution 'SHELXS-97 (Sheldrick, 1990)'
_diffrn_ambient_temperature 100(2)
_diffrn_measured_fraction_theta_full 0.988
_diffrn_measured_fraction_theta_max 0.988
_diffrn_measurement_device_type 'Bruker Smart Apex CCD'
_diffrn_measurement_method 'phi and omega scans'
_diffrn_radiation_monochromator graphite
_diffrn_radiation_source 'fine-focus sealed tube'
_diffrn_radiation_type MoK\a
_diffrn_radiation_wavelength 0.71073
_diffrn_reflns_av_R_equivalents 0.0274
_diffrn_reflns_av_sigmaI/netI 0.0168
_diffrn_reflns_limit_h_max 13
_diffrn_reflns_limit_h_min -13
_diffrn_reflns_limit_k_max 22
_diffrn_reflns_limit_k_min -21
_diffrn_reflns_limit_l_max 18
_diffrn_reflns_limit_l_min -21
_diffrn_reflns_number 49131
_diffrn_reflns_theta_full 28.41
_diffrn_reflns_theta_max 28.41
_diffrn_reflns_theta_min 2.28
_exptl_absorpt_coefficient_mu 2.653
_exptl_absorpt_correction_T_max 0.6917
_exptl_absorpt_correction_T_min 0.6762
_exptl_absorpt_correction_type multi-scan
_exptl_absorpt_process_details 'SADABS; Bruker, 2000'
_exptl_crystal_colour blue
_exptl_crystal_density_diffrn 2.093
_exptl_crystal_density_method 'not measured'
_exptl_crystal_description block
_exptl_crystal_F_000 1744
_exptl_crystal_size_max 0.29
_exptl_crystal_size_mid 0.29
_exptl_crystal_size_min 0.27
_refine_diff_density_max 1.551
_refine_diff_density_min -1.998
_refine_diff_density_rms 0.121
_refine_ls_extinction_method none
_refine_ls_goodness_of_fit_ref 1.035
_refine_ls_hydrogen_treatment constr
_refine_ls_matrix_type full
_refine_ls_number_parameters 379
_refine_ls_number_reflns 6807
_refine_ls_number_restraints 142
_refine_ls_restrained_S_all 1.125
_refine_ls_R_factor_all 0.0389
_refine_ls_R_factor_gt 0.0360
_refine_ls_shift/su_max 0.002
_refine_ls_shift/su_mean 0.000
_refine_ls_structure_factor_coef Fsqd
_refine_ls_weighting_details 'calc w=1/[\s^2^(Fo^2^)+(0.0397P)^2^+12.4545P] where P=(Fo^2^+2Fc^2^)/3'
_refine_ls_weighting_scheme calc
_refine_ls_wR_factor_gt 0.0925
_refine_ls_wR_factor_ref 0.0944
_reflns_number_gt 6300
_reflns_number_total 6807
_reflns_threshold_expression >2sigma(I)
_cod_data_source_file b915459k.txt
_cod_data_source_block 1-CuMn
_cod_depositor_comments
;
The following automatic conversions were performed:
'_symmetry_cell_setting' value 'Monoclinic' changed to 'monoclinic'
according to '/home/saulius/struct/CIF-dictionaries/cif_core.dic'
dictionary named 'cif_core.dic' version 2.4.1 from 2010-06-29.

Automatic conversion script
Id: cif_fix_enum 1527 2010-12-29 10:47:43Z saulius 
;
_cod_original_sg_symbol_H-M P2(1)/n
_cod_database_code 7201472

loop_
_symmetry_equiv_pos_as_xyz
'x, y, z'
'-x+1/2, y+1/2, -z+1/2'
'-x, -y, -z'
'x-1/2, -y-1/2, z-1/2'

loop_
_atom_site_label
_atom_site_type_symbol
_atom_site_fract_x
_atom_site_fract_y
_atom_site_fract_z
_atom_site_U_iso_or_equiv
_atom_site_adp_type
_atom_site_occupancy
_atom_site_symmetry_multiplicity
_atom_site_calc_flag
_atom_site_refinement_flags
_atom_site_disorder_assembly
_atom_site_disorder_group
Mn1 Mn 1.14457(4) 0.32809(3) 0.08722(3) 0.00944(10) Uani 1 1 d U . .
Mn2 Mn 0.93417(4) 0.31244(3) 0.38256(3) 0.00894(10) Uani 1 1 d U . .
Cu1 Cu 1.03882(3) 0.10726(2) 0.05715(2) 0.00757(9) Uani 1 1 d . . .
Cu2 Cu 0.66335(4) 0.20985(2) 0.24057(2) 0.00930(9) Uani 1 1 d . . .
P1 P 0.95634(7) 0.21037(4) 0.19949(5) 0.00800(14) Uani 1 1 d . . .
P2 P 0.62336(7) 0.28295(4) 0.41190(5) 0.00853(14) Uani 1 1 d . . .
C1 C 1.0857(3) -0.01215(18) 0.17424(19) 0.0101(5) Uani 1 1 d . . .
H1A H 1.0597 -0.0578 0.1375 0.012 Uiso 1 1 calc R . .
H1B H 1.0901 -0.0308 0.2324 0.012 Uiso 1 1 calc R . .
C2 C 0.8492(3) 0.02386(18) 0.14528(18) 0.0099(5) Uani 1 1 d . . .
H2A H 0.7989 0.0396 0.1922 0.012 Uiso 1 1 calc R . .
H2B H 0.8493 -0.0351 0.1423 0.012 Uiso 1 1 calc R . .
C3 C 1.0040(3) 0.11021(17) 0.23115(17) 0.0093(5) Uani 1 1 d . . .
H3A H 1.0978 0.1103 0.2546 0.011 Uiso 1 1 calc R . .
H3B H 0.9491 0.0925 0.2751 0.011 Uiso 1 1 calc R . .
C4 C 1.2203(3) 0.01989(18) 0.15519(18) 0.0101(5) Uani 1 1 d . . .
C5 C 0.7809(3) 0.05718(18) 0.06556(19) 0.0121(6) Uani 1 1 d . . .
C6 C 0.4897(3) 0.1163(2) 0.3295(2) 0.0167(6) Uani 1 1 d . . .
H6A H 0.4315 0.0790 0.2956 0.020 Uiso 1 1 calc R . .
H6B H 0.4544 0.1219 0.3841 0.020 Uiso 1 1 calc R . .
C7 C 0.3893(3) 0.2029(2) 0.21514(19) 0.0157(6) Uani 1 1 d . . .
H7A H 0.3026 0.2189 0.2334 0.019 Uiso 1 1 calc R . .
H7B H 0.3781 0.1509 0.1864 0.019 Uiso 1 1 calc R . .
H8A H 0.4393 0.3093 0.3153 0.019 Uiso 1 1 d R . .
H8B H 0.3991 0.2461 0.3822 0.019 Uiso 1 1 d R . .
C8 C 0.4722(3) 0.26219(19) 0.34629(19) 0.0121(6) Uani 1 1 d . . .
C9 C 0.6290(4) 0.0823(2) 0.3414(2) 0.0188(7) Uani 1 1 d . . .
C10 C 0.4358(3) 0.2653(2) 0.15619(19) 0.0138(6) Uani 1 1 d . . .
N1 N 0.9876(2) 0.05286(15) 0.16074(15) 0.0079(4) Uani 1 1 d . . .
N2 N 0.4882(3) 0.19530(16) 0.28802(16) 0.0117(5) Uani 1 1 d . . .
O1 O 1.2194(2) 0.07331(13) 0.09974(13) 0.0117(4) Uani 1 1 d U . .
O2 O 1.3224(2) -0.00733(14) 0.19374(14) 0.0150(4) Uani 1 1 d U . .
O3 O 0.8519(2) 0.09250(14) 0.01555(14) 0.0141(4) Uani 1 1 d U . .
O4 O 0.6596(2) 0.04653(15) 0.05150(15) 0.0187(5) Uani 1 1 d U . .
O5 O 0.8078(2) 0.21116(13) 0.17250(13) 0.0109(4) Uani 1 1 d U . .
O6 O 0.9949(2) 0.26344(13) 0.27315(13) 0.0118(4) Uani 1 1 d U . .
O7 O 1.0355(2) 0.22604(13) 0.12564(13) 0.0103(4) Uani 1 1 d U . .
O8 O 0.7195(3) 0.11628(15) 0.30512(16) 0.0206(5) Uani 1 1 d U . .
O9 O 0.6491(3) 0.02131(17) 0.38464(18) 0.0280(6) Uani 1 1 d U . .
O10 O 0.5599(2) 0.28034(14) 0.16258(14) 0.0143(4) Uani 1 1 d U . .
O11 O 0.3558(2) 0.29587(15) 0.10311(15) 0.0184(5) Uani 1 1 d U . .
O12 O 0.7287(2) 0.29336(13) 0.35085(13) 0.0115(4) Uani 1 1 d U . .
O13 O 0.6508(2) 0.21254(13) 0.46843(14) 0.0138(4) Uani 1 1 d U . .
O14 O 0.5974(2) 0.36102(13) 0.45452(13) 0.0125(4) Uani 1 1 d U . .
O15 O 0.9589(3) 0.38964(16) 0.05189(17) 0.0245(5) Uani 1 1 d U . .
H15A H 0.9448 0.4248 0.0876 0.029 Uiso 1 1 d R . .
H15B H 0.8915 0.3876 0.0169 0.029 Uiso 1 1 d R . .
O16 O 1.2141(3) 0.45072(18) 0.05670(19) 0.0316(6) Uani 1 1 d U . .
H16A H 1.2821 0.4759 0.0768 0.038 Uiso 1 1 d R . .
H16B H 1.2164 0.4483 0.0046 0.038 Uiso 1 1 d R . .
O17 O 1.1767(2) 0.35857(15) 0.21532(15) 0.0184(4) Uani 1 1 d U . .
H17A H 1.2432 0.3835 0.2380 0.022 Uiso 1 1 d R . .
H17B H 1.1403 0.3348 0.2532 0.022 Uiso 1 1 d R . .
O18 O 1.1509(2) 0.32200(16) 0.41373(15) 0.0198(5) Uani 1 1 d U . .
H18A H 1.2123 0.2936 0.4376 0.024 Uiso 1 1 d R . .
H18B H 1.1683 0.3704 0.4257 0.024 Uiso 1 1 d R . .
O19 O 0.9500(3) 0.19189(17) 0.44664(18) 0.0282(5) Uani 1 1 d U . .
H19A H 0.8735 0.1880 0.4625 0.034 Uiso 1 1 d R . .
H19B H 1.0029 0.2031 0.4887 0.034 Uiso 1 1 d R . .
O20 O 0.9267(2) 0.36277(14) 0.50972(14) 0.0149(4) Uani 1 1 d U . .
H20A H 0.8641 0.3786 0.5364 0.018 Uiso 1 1 d R . .
H20B H 0.9941 0.3566 0.5442 0.018 Uiso 1 1 d R . .
O21 O 0.9374(2) 0.43742(14) 0.34375(14) 0.0149(4) Uani 1 1 d U . .
H21A H 0.8819 0.4740 0.3302 0.018 Uiso 1 1 d R . .
H21B H 1.0138 0.4577 0.3448 0.018 Uiso 1 1 d R . .
O22 O 0.7427(3) 0.29279(19) 0.02588(19) 0.0319(7) Uani 1 1 d . . .
H22A H 0.7377 0.2739 0.0740 0.038 Uiso 1 1 d R . .
H22B H 0.6789 0.2738 -0.0057 0.038 Uiso 1 1 d R . .
O23 O 0.0445(4) 0.0302(3) 0.4289(3) 0.0579(11) Uani 1 1 d . . .
H23A H 0.1279 0.0280 0.4371 0.069 Uiso 1 1 d R . .
H23B H 0.0245 0.0715 0.4001 0.069 Uiso 1 1 d R . .
O24 O 0.8808(5) 0.9466(3) 0.3355(4) 0.089(2) Uani 1 1 d . . .
H24A H 0.8076 0.9659 0.3464 0.107 Uiso 1 1 d R . .
H24B H 0.8663 0.9004 0.3153 0.107 Uiso 1 1 d R . .

loop_
_atom_site_aniso_label
_atom_site_aniso_U_11
_atom_site_aniso_U_22
_atom_site_aniso_U_33
_atom_site_aniso_U_23
_atom_site_aniso_U_13
_atom_site_aniso_U_12
Mn1 0.0101(2) 0.0113(2) 0.0070(2) -0.00321(16) 0.00193(15) -0.00058(16)
Mn2 0.0077(2) 0.0116(2) 0.0077(2) -0.00279(16) 0.00199(15) -0.00130(16)
Cu1 0.00917(17) 0.00807(17) 0.00581(16) 0.00022(12) 0.00251(12) -0.00052(12)
Cu2 0.00850(17) 0.01092(17) 0.00878(17) -0.00028(13) 0.00249(13) 0.00066(13)
P1 0.0089(3) 0.0080(3) 0.0075(3) -0.0019(3) 0.0029(3) -0.0006(3)
P2 0.0092(3) 0.0090(3) 0.0076(3) -0.0013(3) 0.0019(3) -0.0004(3)
C1 0.0096(13) 0.0091(13) 0.0118(13) 0.0011(10) 0.0018(10) 0.0005(10)
C2 0.0079(13) 0.0102(13) 0.0119(13) 0.0003(10) 0.0023(10) -0.0009(10)
C3 0.0121(13) 0.0097(13) 0.0063(12) -0.0014(10) 0.0017(10) -0.0001(10)
C4 0.0101(13) 0.0100(13) 0.0107(13) -0.0033(10) 0.0036(10) 0.0008(10)
C5 0.0118(13) 0.0114(13) 0.0128(14) -0.0010(11) -0.0003(11) 0.0000(11)
C6 0.0220(16) 0.0145(15) 0.0139(15) -0.0001(12) 0.0028(12) -0.0076(12)
C7 0.0123(14) 0.0234(16) 0.0113(14) -0.0023(12) -0.0001(11) -0.0064(12)
C8 0.0090(13) 0.0171(15) 0.0102(13) -0.0022(11) 0.0008(10) 0.0018(11)
C9 0.0292(18) 0.0114(14) 0.0169(15) -0.0017(12) 0.0072(13) 0.0016(13)
C10 0.0115(14) 0.0211(16) 0.0090(13) -0.0033(12) 0.0012(10) 0.0002(12)
N1 0.0085(11) 0.0073(11) 0.0083(11) -0.0006(9) 0.0021(8) -0.0003(9)
N2 0.0118(12) 0.0138(12) 0.0095(11) -0.0016(10) 0.0008(9) -0.0028(10)
O1 0.0110(8) 0.0125(8) 0.0120(8) 0.0004(7) 0.0030(6) -0.0007(7)
O2 0.0128(8) 0.0158(8) 0.0164(8) 0.0009(7) 0.0017(7) 0.0019(7)
O3 0.0136(8) 0.0160(8) 0.0126(8) 0.0020(7) 0.0006(7) -0.0016(7)
O4 0.0151(8) 0.0197(9) 0.0207(9) 0.0036(7) -0.0011(7) -0.0015(7)
O5 0.0099(8) 0.0128(8) 0.0104(8) -0.0007(6) 0.0026(6) 0.0007(6)
O6 0.0130(8) 0.0124(8) 0.0104(8) -0.0029(6) 0.0032(6) -0.0018(7)
O7 0.0113(7) 0.0100(8) 0.0102(7) -0.0013(6) 0.0041(6) -0.0008(6)
O8 0.0218(9) 0.0198(9) 0.0212(9) 0.0039(7) 0.0077(7) 0.0045(7)
O9 0.0322(10) 0.0240(9) 0.0287(10) 0.0047(8) 0.0069(8) 0.0014(8)
O10 0.0119(8) 0.0166(8) 0.0144(8) 0.0019(7) 0.0013(7) 0.0000(7)
O11 0.0163(8) 0.0243(9) 0.0146(8) 0.0007(7) 0.0014(7) 0.0018(7)
O12 0.0106(8) 0.0133(8) 0.0110(8) -0.0027(6) 0.0027(6) -0.0015(6)
O13 0.0158(8) 0.0126(8) 0.0130(8) 0.0006(7) 0.0008(7) 0.0009(7)
O14 0.0160(8) 0.0116(8) 0.0104(8) -0.0014(6) 0.0042(6) 0.0006(7)
O15 0.0239(7) 0.0224(9) 0.0269(9) -0.0020(8) 0.0006(7) 0.0061(7)
O16 0.0371(9) 0.0268(8) 0.0312(9) 0.0048(8) 0.0050(8) -0.0080(8)
O17 0.0205(8) 0.0199(9) 0.0154(6) -0.0050(6) 0.0050(6) -0.0051(7)
O18 0.0143(7) 0.0249(9) 0.0198(9) -0.0055(7) -0.0004(7) 0.0011(7)
O19 0.0355(10) 0.0234(8) 0.0277(9) 0.0058(7) 0.0134(8) 0.0049(8)
O20 0.0141(8) 0.0182(8) 0.0129(7) -0.0029(6) 0.0031(6) 0.0000(7)
O21 0.0131(8) 0.0142(7) 0.0178(8) 0.0001(6) 0.0034(7) -0.0002(7)
O22 0.0278(15) 0.0398(17) 0.0266(15) 0.0059(12) -0.0045(11) -0.0042(13)
O23 0.063(3) 0.057(3) 0.054(2) 0.013(2) 0.0050(19) 0.018(2)
O24 0.076(3) 0.033(2) 0.170(6) 0.015(3) 0.068(4) 0.016(2)

loop_
_atom_type_symbol
_atom_type_description
_atom_type_scat_dispersion_real
_atom_type_scat_dispersion_imag
_atom_type_scat_source
C C 0.0033 0.0016 'International Tables Vol C Tables 4.2.6.8 and 6.1.1.4'
H H 0.0000 0.0000 'International Tables Vol C Tables 4.2.6.8 and 6.1.1.4'
N N 0.0061 0.0033 'International Tables Vol C Tables 4.2.6.8 and 6.1.1.4'
O O 0.0106 0.0060 'International Tables Vol C Tables 4.2.6.8 and 6.1.1.4'
P P 0.1023 0.0942 'International Tables Vol C Tables 4.2.6.8 and 6.1.1.4'
Cu Cu 0.3201 1.2651 'International Tables Vol C Tables 4.2.6.8 and 6.1.1.4'
Mn Mn 0.3368 0.7283 'International Tables Vol C Tables 4.2.6.8 and 6.1.1.4'

loop_
_geom_angle_atom_site_label_1
_geom_angle_atom_site_label_2
_geom_angle_atom_site_label_3
_geom_angle
_geom_angle_site_symmetry_1
_geom_angle_site_symmetry_3
_geom_angle_publ_flag
O13 Mn1 O17 168.20(10) 4_665 . ?
O13 Mn1 O7 94.00(9) 4_665 . ?
O17 Mn1 O7 86.81(9) . . ?
O13 Mn1 O15 90.72(10) 4_665 . ?
O17 Mn1 O15 101.06(10) . . ?
O7 Mn1 O15 89.87(9) . . ?
O13 Mn1 O11 84.99(9) 4_665 1_655 ?
O17 Mn1 O11 83.52(9) . 1_655 ?
O7 Mn1 O11 106.91(9) . 1_655 ?
O15 Mn1 O11 162.91(10) . 1_655 ?
O13 Mn1 O16 93.39(10) 4_665 . ?
O17 Mn1 O16 88.45(11) . . ?
O7 Mn1 O16 165.73(10) . . ?
O15 Mn1 O16 77.84(11) . . ?
O11 Mn1 O16 85.89(11) 1_655 . ?
O6 Mn2 O12 95.48(8) . . ?
O6 Mn2 O21 96.79(9) . . ?
O12 Mn2 O21 96.62(9) . . ?
O6 Mn2 O18 81.81(9) . . ?
O12 Mn2 O18 175.39(9) . . ?
O21 Mn2 O18 87.43(9) . . ?
O6 Mn2 O20 164.83(9) . . ?
O12 Mn2 O20 99.36(8) . . ?
O21 Mn2 O20 84.64(9) . . ?
O18 Mn2 O20 83.17(9) . . ?
O6 Mn2 O19 91.41(9) . . ?
O12 Mn2 O19 90.14(10) . . ?
O21 Mn2 O19 168.81(10) . . ?
O18 Mn2 O19 86.21(11) . . ?
O20 Mn2 O19 85.48(10) . . ?
O14 Cu1 O3 96.08(9) 4_665 . ?
O14 Cu1 O1 91.77(9) 4_665 . ?
O3 Cu1 O1 156.03(10) . . ?
O14 Cu1 N1 169.27(10) 4_665 . ?
O3 Cu1 N1 85.04(10) . . ?
O1 Cu1 N1 83.22(9) . . ?
O14 Cu1 O7 101.69(9) 4_665 . ?
O3 Cu1 O7 102.64(9) . . ?
O1 Cu1 O7 97.86(9) . . ?
N1 Cu1 O7 88.43(9) . . ?
O5 Cu2 O8 96.80(10) . . ?
O5 Cu2 O10 90.76(9) . . ?
O8 Cu2 O10 161.18(11) . . ?
O5 Cu2 N2 166.03(10) . . ?
O8 Cu2 N2 85.46(11) . . ?
O10 Cu2 N2 83.23(10) . . ?
O5 Cu2 O12 105.01(9) . . ?
O8 Cu2 O12 91.38(10) . . ?
O10 Cu2 O12 103.31(9) . . ?
N2 Cu2 O12 88.67(9) . . ?
O6 P1 O7 113.77(13) . . ?
O6 P1 O5 113.32(12) . . ?
O7 P1 O5 110.53(12) . . ?
O6 P1 C3 106.27(13) . . ?
O7 P1 C3 103.68(13) . . ?
O5 P1 C3 108.60(13) . . ?
O13 P2 O14 115.48(13) . . ?
O13 P2 O12 112.51(13) . . ?
O14 P2 O12 110.95(13) . . ?
O13 P2 C8 107.71(14) . . ?
O14 P2 C8 105.07(14) . . ?
O12 P2 C8 104.14(13) . . ?
N1 C1 C4 108.2(2) . . ?
N1 C1 H1A 110.1 . . ?
C4 C1 H1A 110.1 . . ?
N1 C1 H1B 110.1 . . ?
C4 C1 H1B 110.1 . . ?
H1A C1 H1B 108.4 . . ?
N1 C2 C5 111.9(2) . . ?
N1 C2 H2A 109.2 . . ?
C5 C2 H2A 109.2 . . ?
N1 C2 H2B 109.2 . . ?
C5 C2 H2B 109.2 . . ?
H2A C2 H2B 107.9 . . ?
N1 C3 P1 111.98(19) . . ?
N1 C3 H3A 109.2 . . ?
P1 C3 H3A 109.2 . . ?
N1 C3 H3B 109.2 . . ?
P1 C3 H3B 109.2 . . ?
H3A C3 H3B 107.9 . . ?
O2 C4 O1 124.4(3) . . ?
O2 C4 C1 119.1(3) . . ?
O1 C4 C1 116.5(3) . . ?
O4 C5 O3 123.8(3) . . ?
O4 C5 C2 118.0(3) . . ?
O3 C5 C2 118.2(3) . . ?
N2 C6 C9 111.3(3) . . ?
N2 C6 H6A 109.4 . . ?
C9 C6 H6A 109.4 . . ?
N2 C6 H6B 109.4 . . ?
C9 C6 H6B 109.4 . . ?
H6A C6 H6B 108.0 . . ?
N2 C7 C10 109.5(2) . . ?
N2 C7 H7A 109.8 . . ?
C10 C7 H7A 109.8 . . ?
N2 C7 H7B 109.8 . . ?
C10 C7 H7B 109.8 . . ?
H7A C7 H7B 108.2 . . ?
N2 C8 P2 112.4(2) . . ?
N2 C8 H8A 109.6 . . ?
P2 C8 H8A 112.0 . . ?
N2 C8 H8B 107.0 . . ?
P2 C8 H8B 109.5 . . ?
H8A C8 H8B 105.9 . . ?
O9 C9 O8 122.8(3) . . ?
O9 C9 C6 118.7(3) . . ?
O8 C9 C6 118.5(3) . . ?
O11 C10 O10 123.4(3) . . ?
O11 C10 C7 120.1(3) . . ?
O10 C10 C7 116.5(3) . . ?
C1 N1 C2 113.3(2) . . ?
C1 N1 C3 109.7(2) . . ?
C2 N1 C3 112.1(2) . . ?
C1 N1 Cu1 103.52(17) . . ?
C2 N1 Cu1 108.68(17) . . ?
C3 N1 Cu1 109.07(17) . . ?
C7 N2 C6 114.6(2) . . ?
C7 N2 C8 109.7(2) . . ?
C6 N2 C8 112.5(2) . . ?
C7 N2 Cu2 103.86(19) . . ?
C6 N2 Cu2 108.0(2) . . ?
C8 N2 Cu2 107.69(19) . . ?
C4 O1 Cu1 113.27(19) . . ?
C5 O3 Cu1 115.0(2) . . ?
P1 O5 Cu2 128.41(13) . . ?
P1 O6 Mn2 145.48(14) . . ?
P1 O7 Mn1 133.16(13) . . ?
P1 O7 Cu1 105.35(11) . . ?
Mn1 O7 Cu1 121.28(10) . . ?
C9 O8 Cu2 115.1(2) . . ?
C10 O10 Cu2 113.3(2) . . ?
C10 O11 Mn1 138.6(2) . 1_455 ?
P2 O12 Mn2 126.04(13) . . ?
P2 O12 Cu2 105.27(11) . . ?
Mn2 O12 Cu2 118.73(10) . . ?
P2 O13 Mn1 144.40(15) . 4_566 ?
P2 O14 Cu1 136.50(14) . 4_566 ?
Mn1 O15 H15A 110.3 . . ?
Mn1 O15 H15B 141.4 . . ?
H15A O15 H15B 108.0 . . ?
Mn1 O16 H16A 129.3 . . ?
Mn1 O16 H16B 102.4 . . ?
H16A O16 H16B 108.0 . . ?
Mn1 O17 H17A 125.7 . . ?
Mn1 O17 H17B 123.9 . . ?
H17A O17 H17B 107.4 . . ?
Mn2 O18 H18A 137.2 . . ?
Mn2 O18 H18B 107.5 . . ?
H18A O18 H18B 107.8 . . ?
Mn2 O19 H19A 100.5 . . ?
Mn2 O19 H19B 100.5 . . ?
H19A O19 H19B 107.6 . . ?
Mn2 O20 H20A 133.2 . . ?
Mn2 O20 H20B 117.8 . . ?
H20A O20 H20B 107.4 . . ?
Mn2 O21 H21A 137.8 . . ?
Mn2 O21 H21B 114.6 . . ?
H21A O21 H21B 107.4 . . ?
H22A O22 H22B 107.9 . . ?
H23A O23 H23B 107.8 . . ?
H24A O24 H24B 107.8 . . ?

loop_
_geom_bond_atom_site_label_1
_geom_bond_atom_site_label_2
_geom_bond_distance
_geom_bond_site_symmetry_2
_geom_bond_publ_flag
Mn1 O13 2.049(2) 4_665 ?
Mn1 O17 2.133(2) . ?
Mn1 O7 2.160(2) . ?
Mn1 O15 2.175(3) . ?
Mn1 O11 2.199(2) 1_655 ?
Mn1 O16 2.243(3) . ?
Mn2 O6 2.098(2) . ?
Mn2 O12 2.121(2) . ?
Mn2 O21 2.188(2) . ?
Mn2 O18 2.213(2) . ?
Mn2 O20 2.235(2) . ?
Mn2 O19 2.270(3) . ?
Cu1 O14 1.894(2) 4_665 ?
Cu1 O3 1.965(2) . ?
Cu1 O1 1.978(2) . ?
Cu1 N1 2.021(2) . ?
Cu1 O7 2.281(2) . ?
Cu2 O5 1.914(2) . ?
Cu2 O8 1.940(3) . ?
Cu2 O10 1.960(2) . ?
Cu2 N2 2.015(3) . ?
Cu2 O12 2.317(2) . ?
P1 O6 1.510(2) . ?
P1 O7 1.525(2) . ?
P1 O5 1.527(2) . ?
P1 C3 1.807(3) . ?
P2 O13 1.504(2) . ?
P2 O14 1.514(2) . ?
P2 O12 1.532(2) . ?
P2 C8 1.814(3) . ?
C1 N1 1.477(4) . ?
C1 C4 1.524(4) . ?
C1 H1A 0.9900 . ?
C1 H1B 0.9900 . ?
C2 N1 1.483(4) . ?
C2 C5 1.514(4) . ?
C2 H2A 0.9900 . ?
C2 H2B 0.9900 . ?
C3 N1 1.489(4) . ?
C3 H3A 0.9900 . ?
C3 H3B 0.9900 . ?
C4 O2 1.244(4) . ?
C4 O1 1.268(4) . ?
C5 O4 1.241(4) . ?
C5 O3 1.279(4) . ?
C6 N2 1.484(4) . ?
C6 C9 1.517(5) . ?
C6 H6A 0.9900 . ?
C6 H6B 0.9900 . ?
C7 N2 1.481(4) . ?
C7 C10 1.520(5) . ?
C7 H7A 0.9900 . ?
C7 H7B 0.9900 . ?
C8 N2 1.484(4) . ?
C8 H8A 0.9768 . ?
C8 H8B 1.0213 . ?
C9 O9 1.245(4) . ?
C9 O8 1.270(4) . ?
C10 O11 1.236(4) . ?
C10 O10 1.278(4) . ?
O11 Mn1 2.199(2) 1_455 ?
O13 Mn1 2.049(2) 4_566 ?
O14 Cu1 1.894(2) 4_566 ?
O15 H15A 0.8476 . ?
O15 H15B 0.8469 . ?
O16 H16A 0.8460 . ?
O16 H16B 0.8478 . ?
O17 H17A 0.8464 . ?
O17 H17B 0.8458 . ?
O18 H18A 0.8467 . ?
O18 H18B 0.8484 . ?
O19 H19A 0.8427 . ?
O19 H19B 0.8482 . ?
O20 H20A 0.8436 . ?
O20 H20B 0.8471 . ?
O21 H21A 0.8467 . ?
O21 H21B 0.8440 . ?
O22 H22A 0.8480 . ?
O22 H22B 0.8470 . ?
O23 H23A 0.8437 . ?
O23 H23B 0.8485 . ?
O24 H24A 0.8434 . ?
O24 H24B 0.8486 . ?
